data_2234750
loop_
_publ_author_name
'Oliveira, F. L.'
'Freire, K. R. L.'
'Aparicio, R.'
'Coelho, F.'

_publ_section_title
;
 (1<i>S</i>,2<i>E</i>,6<i>R</i>,7a<i>R</i>)-1,6-Dihydroxy-2-(4-nitrobenzylidene)-2,3,5,6,7,7a-hexahydro-1<i>H</i>-pyrrolizin-3-one
;
_journal_coeditor_code PV2525
_journal_issue 5
_journal_name_full 'Acta Crystallographica Section E'
_journal_page_first o1570
_journal_page_last o1571
_journal_paper_doi 10.1107/S1600536812018235
_journal_volume 68
_journal_year 2012
_chemical_formula_iupac 'C14 H14 N2 O5'
_chemical_formula_moiety 'C14 H14 N2 O5'
_chemical_formula_sum 'C14 H14 N2 O5'
_chemical_formula_weight 290.27
_chemical_name_systematic
;
(1<i>S</i>,2<i>E</i>,6<i>R</i>,7a<i>R</i>)-1,6-Dihydroxy-2-
(4-nitrobenzylidene)-2,3,5,6,7,7a-hexahydro-1<i>H</i>-pyrrolizin-3-one
;
_space_group_crystal_system monoclinic
_space_group_IT_number 4
_space_group_name_Hall 'P 2yb'
_space_group_name_H-M_alt 'P 1 21 1'
_symmetry_space_group_name_Hall 'P 2yb'
_symmetry_space_group_name_H-M 'P 1 21 1'
_atom_sites_solution_hydrogens geom
_atom_sites_solution_primary direct
_atom_sites_solution_secondary difmap
_audit_creation_method SHELXL-97
_cell_angle_alpha 90.00
_cell_angle_beta 92.335(4)
_cell_angle_gamma 90.00
_cell_formula_units_Z 4
_cell_length_a 6.8289(6)
_cell_length_b 7.0433(6)
_cell_length_c 26.618(3)
_cell_measurement_reflns_used 4038
_cell_measurement_temperature 100(2)
_cell_measurement_theta_max 67.75
_cell_measurement_theta_min 1.66
_cell_volume 1279.2(2)
_computing_cell_refinement '<i>SAINT</i> (Bruker, 2010)'
_computing_data_collection '<i>APEX2</i> (Bruker, 2010)'
_computing_data_reduction '<i>SAINT</i> (Bruker, 2010)'
_computing_molecular_graphics '<i>PLATON</i> (Spek, 2009)'
_computing_publication_material 'publCIF (Westrip, 2010)'
_computing_structure_refinement 'SHELXL97 (Sheldrick, 2008)'
_computing_structure_solution 'SHELXS97 (Sheldrick, 2008)'
_diffrn_ambient_temperature 100(2)
_diffrn_measured_fraction_theta_full 0.988
_diffrn_measured_fraction_theta_max 0.988
_diffrn_measurement_device_type 'Bruker Kappa APEXII DUO'
_diffrn_measurement_method 'Bruker APEX CCD area-detector'
_diffrn_radiation_monochromator graphite
_diffrn_radiation_source 'fine-focus sealed tube'
_diffrn_radiation_type CuK\a
_diffrn_radiation_wavelength 1.54178
_diffrn_reflns_av_R_equivalents 0.0373
_diffrn_reflns_av_sigmaI/netI 0.0215
_diffrn_reflns_limit_h_max 8
_diffrn_reflns_limit_h_min -8
_diffrn_reflns_limit_k_max 6
_diffrn_reflns_limit_k_min -8
_diffrn_reflns_limit_l_max 31
_diffrn_reflns_limit_l_min -31
_diffrn_reflns_number 41060
_diffrn_reflns_theta_full 67.75
_diffrn_reflns_theta_max 67.75
_diffrn_reflns_theta_min 1.66
_exptl_absorpt_coefficient_mu 0.980
_exptl_absorpt_correction_T_max 1.0000
_exptl_absorpt_correction_T_min 0.8441
_exptl_absorpt_correction_type numerical
_exptl_absorpt_process_details '(SADABS; Bruker, 2010)'
_exptl_crystal_colour orange
_exptl_crystal_density_diffrn 1.507
_exptl_crystal_density_method 'not measured'
_exptl_crystal_description plate
_exptl_crystal_F_000 608
_exptl_crystal_size_max 0.39
_exptl_crystal_size_mid 0.23
_exptl_crystal_size_min 0.06
_refine_diff_density_max 0.152
_refine_diff_density_min -0.157
_refine_ls_abs_structure_details
;
Flack (1983) and Hooft <i>et al.</i> (2008);
Hooft parameter = 0.04(4), 1539 Bijvoet pairs
;
_refine_ls_abs_structure_Flack 0.03(11)
_refine_ls_extinction_method none
_refine_ls_goodness_of_fit_ref 1.013
_refine_ls_hydrogen_treatment constr
_refine_ls_matrix_type full
_refine_ls_number_parameters 383
_refine_ls_number_reflns 4038
_refine_ls_number_restraints 1
_refine_ls_restrained_S_all 1.013
_refine_ls_R_factor_all 0.0255
_refine_ls_R_factor_gt 0.0250
_refine_ls_shift/su_max 0.001
_refine_ls_shift/su_mean 0.000
_refine_ls_structure_factor_coef Fsqd
_refine_ls_weighting_details 'calc w=1/[\s^2^(Fo^2^)+(0.0419P)^2^+0.3034P] where P=(Fo^2^+2Fc^2^)/3'
_refine_ls_weighting_scheme calc
_refine_ls_wR_factor_gt 0.0664
_refine_ls_wR_factor_ref 0.0673
_reflns_number_gt 3986
_reflns_number_total 4038
_reflns_threshold_expression I>2sigma(I)
_cod_data_source_file pv2525.cif
_cod_data_source_block I
_cod_database_code 2234750
_cod_database_fobs_code 2234750

loop_
_symmetry_equiv_pos_as_xyz
'x, y, z'
'-x, y+1/2, -z'

loop_
_atom_site_type_symbol
_atom_site_label
_atom_site_fract_x
_atom_site_fract_y
_atom_site_fract_z
_atom_site_U_iso_or_equiv
_atom_site_adp_type
_atom_site_calc_flag
_atom_site_refinement_flags
_atom_site_occupancy
_atom_site_symmetry_multiplicity
O O4 0.39324(16) 0.4194(2) 1.13861(4) 0.0321(3) Uani d . 1 1
O O3 1.01737(15) 0.58119(18) 0.71964(4) 0.0225(2) Uani d . 1 1
H H3 1.1038 0.5564 0.7002 0.034 Uiso calc R 1 1
O O5 0.64579(19) 0.4992(2) 1.18584(4) 0.0403(3) Uani d . 1 1
O O2 1.35576(15) 0.51910(18) 0.90371(4) 0.0242(3) Uani d . 1 1
O O1 0.69151(14) 0.31660(18) 0.90951(4) 0.0229(2) Uani d . 1 1
H H1A 0.5821 0.3645 0.9071 0.034 Uiso calc R 1 1
O O4' -0.02923(16) 0.27989(18) 0.37824(4) 0.0276(3) Uani d . 1 1
O O3' 0.64995(14) -0.31144(17) 0.68320(4) 0.0213(2) Uani d . 1 1
H H3' 0.7590 -0.3523 0.6914 0.032 Uiso calc R 1 1
O O5' -0.20844(14) 0.44237(19) 0.42810(4) 0.0253(2) Uani d . 1 1
O O2' 0.89538(14) 0.19376(18) 0.63315(4) 0.0246(2) Uani d . 1 1
O O1' 0.32974(14) 0.45702(17) 0.66785(4) 0.0208(2) Uani d . 1 1
H H1A' 0.4302 0.5197 0.6722 0.031 Uiso calc R 1 1
N N1 1.11842(16) 0.4299(2) 0.84513(4) 0.0190(3) Uani d . 1 1
N N2' -0.05497(17) 0.3612(2) 0.41818(5) 0.0200(3) Uani d . 1 1
C C8' 0.3952(2) 0.3245(2) 0.53145(5) 0.0186(3) Uani d . 1 1
N N1' 0.67054(17) 0.15506(19) 0.69496(5) 0.0182(3) Uani d . 1 1
N N2 0.5662(2) 0.4640(2) 1.14448(5) 0.0268(3) Uani d . 1 1
C C11 0.6877(2) 0.4734(2) 1.10041(6) 0.0230(3) Uani d . 1 1
C C10 0.6000(2) 0.5089(3) 1.05377(6) 0.0243(3) Uani d . 1 1
H H10 0.4657 0.5303 1.0504 0.029 Uiso calc R 1 1
C C9 0.7149(2) 0.5122(3) 1.01205(6) 0.0231(3) Uani d . 1 1
H H9 0.6577 0.5391 0.9805 0.028 Uiso calc R 1 1
C C8 0.9165(2) 0.4754(2) 1.01693(5) 0.0204(3) Uani d . 1 1
C C4 1.0493(2) 0.4734(2) 0.97498(5) 0.0203(3) Uani d . 1 1
H H4 1.1813 0.4820 0.9848 0.024 Uiso calc R 1 1
C C2 1.0161(2) 0.4615(2) 0.92537(5) 0.0182(3) Uani d . 1 1
C C1 0.83077(19) 0.4455(2) 0.89178(5) 0.0181(3) Uani d . 1 1
H H1 0.7706 0.5712 0.8877 0.022 Uiso calc R 1 1
C C7A 0.9103(2) 0.3801(2) 0.84114(5) 0.0184(3) Uani d . 1 1
H H7C 0.8963 0.2421 0.8379 0.022 Uiso calc R 1 1
C C7 0.84455(19) 0.4745(3) 0.79203(5) 0.0200(3) Uani d . 1 1
H H7A 0.8157 0.6079 0.7970 0.024 Uiso calc R 1 1
H H7B 0.7298 0.4122 0.7770 0.024 Uiso calc R 1 1
C C6 1.0236(2) 0.4485(3) 0.75953(5) 0.0197(3) Uani d . 1 1
H H6 1.0251 0.3191 0.7460 0.024 Uiso calc R 1 1
C C12 0.8871(2) 0.4445(3) 1.10728(6) 0.0242(3) Uani d . 1 1
H H12 0.9440 0.4252 1.1392 0.029 Uiso calc R 1 1
C C13 0.9999(2) 0.4452(3) 1.06502(6) 0.0224(3) Uani d . 1 1
H H13 1.1343 0.4251 1.0689 0.027 Uiso calc R 1 1
C C5 1.2005(2) 0.4771(3) 0.79686(5) 0.0219(3) Uani d . 1 1
H H5A 1.3075 0.3927 0.7893 0.026 Uiso calc R 1 1
H H5B 1.2468 0.6073 0.7964 0.026 Uiso calc R 1 1
C C3 1.1863(2) 0.4727(2) 0.89175(5) 0.0187(3) Uani d . 1 1
C C11' 0.1040(2) 0.3571(2) 0.45687(6) 0.0184(3) Uani d . 1 1
C C10' 0.0645(2) 0.4121(2) 0.50562(5) 0.0185(3) Uani d . 1 1
H H10' -0.0580 0.4598 0.5130 0.022 Uiso calc R 1 1
C C9' 0.2104(2) 0.3945(2) 0.54290(6) 0.0193(3) Uani d . 1 1
H H9' 0.1857 0.4294 0.5757 0.023 Uiso calc R 1 1
C C4' 0.5558(2) 0.2916(2) 0.56866(5) 0.0193(3) Uani d . 1 1
H H4' 0.6804 0.2868 0.5558 0.023 Uiso calc R 1 1
C C2' 0.5490(2) 0.2677(2) 0.61826(5) 0.0179(3) Uani d . 1 1
C C3' 0.7287(2) 0.2047(2) 0.64785(5) 0.0186(3) Uani d . 1 1
C C5' 0.7559(2) -0.0070(2) 0.72222(6) 0.0220(3) Uani d . 1 1
H H5A' 0.7835 0.0247 0.7573 0.026 Uiso calc R 1 1
H H5B' 0.8765 -0.0475 0.7074 0.026 Uiso calc R 1 1
C C6' 0.5976(2) -0.1640(2) 0.71715(5) 0.0190(3) Uani d . 1 1
H H6' 0.5717 -0.2175 0.7502 0.023 Uiso calc R 1 1
C C7' 0.4137(2) -0.0660(3) 0.69485(5) 0.0200(3) Uani d . 1 1
H H7A' 0.3879 -0.1059 0.6603 0.024 Uiso calc R 1 1
H H7B' 0.3006 -0.0968 0.7142 0.024 Uiso calc R 1 1
C C7A' 0.4561(2) 0.1466(2) 0.69725(5) 0.0176(3) Uani d . 1 1
H H7C' 0.4138 0.1998 0.7291 0.021 Uiso calc R 1 1
C C1' 0.3793(2) 0.2681(2) 0.65274(5) 0.0169(3) Uani d . 1 1
H H1' 0.2651 0.2069 0.6362 0.020 Uiso calc R 1 1
C C13' 0.4305(2) 0.2780(2) 0.48130(6) 0.0199(3) Uani d . 1 1
H H13' 0.5548 0.2371 0.4732 0.024 Uiso calc R 1 1
C C12' 0.2860(2) 0.2915(2) 0.44377(5) 0.0198(3) Uani d . 1 1
H H12' 0.3100 0.2577 0.4108 0.024 Uiso calc R 1 1

loop_
_atom_site_aniso_label
_atom_site_aniso_U_11
_atom_site_aniso_U_22
_atom_site_aniso_U_33
_atom_site_aniso_U_12
_atom_site_aniso_U_13
_atom_site_aniso_U_23
O4 0.0276(6) 0.0393(8) 0.0296(6) 0.0024(6) 0.0041(4) 0.0055(6)
O3 0.0216(5) 0.0263(6) 0.0200(5) 0.0046(5) 0.0061(4) 0.0038(5)
O5 0.0488(7) 0.0514(9) 0.0208(6) -0.0125(7) 0.0030(5) -0.0045(6)
O2 0.0145(5) 0.0288(7) 0.0290(6) 0.0000(5) -0.0015(4) -0.0011(5)
O1 0.0162(5) 0.0249(6) 0.0280(5) -0.0014(5) 0.0051(4) 0.0020(5)
O4' 0.0290(6) 0.0305(7) 0.0233(5) -0.0010(5) 0.0004(4) -0.0059(5)
O3' 0.0184(5) 0.0207(6) 0.0247(5) 0.0009(5) -0.0004(4) -0.0056(5)
O5' 0.0194(5) 0.0293(7) 0.0272(5) 0.0044(5) 0.0025(4) 0.0036(5)
O2' 0.0146(5) 0.0271(6) 0.0322(5) 0.0012(5) 0.0031(4) 0.0004(5)
O1' 0.0176(5) 0.0155(6) 0.0296(5) 0.0005(4) 0.0043(4) -0.0030(5)
N1 0.0135(5) 0.0232(7) 0.0204(6) 0.0020(6) 0.0018(4) -0.0001(6)
N2' 0.0218(6) 0.0180(7) 0.0205(6) -0.0023(6) 0.0027(5) 0.0034(5)
C8' 0.0214(7) 0.0141(8) 0.0205(7) -0.0017(6) 0.0036(6) 0.0026(6)
N1' 0.0153(6) 0.0176(7) 0.0215(6) 0.0003(5) -0.0026(5) -0.0014(5)
N2 0.0366(7) 0.0233(8) 0.0206(6) 0.0000(7) 0.0035(5) 0.0014(6)
C11 0.0309(8) 0.0168(9) 0.0216(7) -0.0010(7) 0.0046(6) -0.0016(7)
C10 0.0246(7) 0.0254(9) 0.0229(7) 0.0033(7) 0.0010(6) -0.0015(7)
C9 0.0272(8) 0.0226(9) 0.0192(7) 0.0040(7) -0.0011(6) -0.0010(7)
C8 0.0243(7) 0.0162(8) 0.0206(7) -0.0016(7) 0.0000(5) -0.0024(6)
C4 0.0184(7) 0.0185(9) 0.0238(7) 0.0003(6) -0.0015(5) 0.0004(7)
C2 0.0170(7) 0.0159(8) 0.0217(7) 0.0015(6) 0.0007(5) 0.0016(6)
C1 0.0160(6) 0.0182(8) 0.0201(7) 0.0005(6) 0.0013(5) 0.0007(7)
C7A 0.0146(6) 0.0179(8) 0.0228(7) -0.0010(6) 0.0003(5) 0.0001(6)
C7 0.0146(6) 0.0249(9) 0.0204(7) 0.0008(6) 0.0005(5) 0.0005(7)
C6 0.0190(7) 0.0207(8) 0.0194(7) 0.0010(7) 0.0018(5) -0.0003(7)
C12 0.0326(8) 0.0200(9) 0.0195(7) -0.0045(7) -0.0043(6) 0.0007(7)
C13 0.0231(7) 0.0187(8) 0.0251(7) -0.0019(7) -0.0023(6) -0.0003(7)
C5 0.0169(7) 0.0283(9) 0.0210(7) 0.0003(7) 0.0047(5) -0.0013(7)
C3 0.0187(7) 0.0145(8) 0.0228(7) 0.0034(6) -0.0004(5) 0.0008(6)
C11' 0.0200(7) 0.0140(8) 0.0214(7) -0.0016(6) 0.0014(5) 0.0032(6)
C10' 0.0181(6) 0.0151(8) 0.0226(7) 0.0013(6) 0.0057(5) 0.0012(6)
C9' 0.0226(7) 0.0166(8) 0.0192(7) -0.0001(6) 0.0048(6) 0.0009(6)
C4' 0.0176(6) 0.0158(8) 0.0248(7) -0.0009(6) 0.0056(6) -0.0001(6)
C2' 0.0164(7) 0.0134(8) 0.0239(7) 0.0001(6) 0.0012(5) -0.0005(6)
C3' 0.0173(7) 0.0147(8) 0.0238(7) -0.0008(6) 0.0002(5) -0.0035(7)
C5' 0.0217(7) 0.0198(9) 0.0240(7) 0.0001(7) -0.0054(5) -0.0009(7)
C6' 0.0202(7) 0.0197(9) 0.0172(6) 0.0013(7) 0.0014(5) 0.0003(6)
C7' 0.0181(6) 0.0197(8) 0.0222(7) -0.0012(7) -0.0014(5) 0.0009(7)
C7A' 0.0150(6) 0.0200(9) 0.0179(7) 0.0002(6) 0.0008(5) -0.0025(6)
C1' 0.0169(7) 0.0149(8) 0.0190(6) 0.0007(6) 0.0006(5) -0.0032(6)
C13' 0.0191(7) 0.0171(8) 0.0240(7) 0.0018(6) 0.0080(6) 0.0031(7)
C12' 0.0233(7) 0.0181(8) 0.0182(6) -0.0003(7) 0.0052(6) 0.0004(6)

loop_
_atom_type_symbol
_atom_type_description
_atom_type_scat_dispersion_real
_atom_type_scat_dispersion_imag
_atom_type_scat_source
C C 0.0181 0.0091 'International Tables Vol C Tables 4.2.6.8 and 6.1.1.4'
H H 0.0000 0.0000 'International Tables Vol C Tables 4.2.6.8 and 6.1.1.4'
N N 0.0311 0.0180 'International Tables Vol C Tables 4.2.6.8 and 6.1.1.4'
O O 0.0492 0.0322 'International Tables Vol C Tables 4.2.6.8 and 6.1.1.4'

loop_
_geom_angle_atom_site_label_1
_geom_angle_atom_site_label_2
_geom_angle_atom_site_label_3
_geom_angle
C6 O3 H3 109.5
C1 O1 H1A 109.5
C6' O3' H3' 109.5
C1' O1' H1A' 109.5
C3 N1 C5 129.22(13)
C3 N1 C7A 114.76(11)
C5 N1 C7A 113.38(11)
O4' N2' O5' 123.76(13)
O4' N2' C11' 118.14(12)
O5' N2' C11' 118.08(12)
C9' C8' C13' 118.70(13)
C9' C8' C4' 124.39(13)
C13' C8' C4' 116.89(13)
C3' N1' C5' 121.79(13)
C3' N1' C7A' 111.93(11)
C5' N1' C7A' 109.02(12)
O4 N2 O5 123.54(13)
O4 N2 C11 118.90(12)
O5 N2 C11 117.55(13)
C10 C11 C12 122.37(14)
C10 C11 N2 119.32(14)
C12 C11 N2 118.31(13)
C11 C10 C9 119.04(15)
C11 C10 H10 120.5
C9 C10 H10 120.5
C10 C9 C8 120.56(14)
C10 C9 H9 119.7
C8 C9 H9 119.7
C13 C8 C9 118.40(14)
C13 C8 C4 117.06(13)
C9 C8 C4 124.50(13)
C2 C4 C8 131.99(14)
C2 C4 H4 114.0
C8 C4 H4 114.0
C4 C2 C3 118.93(13)
C4 C2 C1 133.59(13)
C3 C2 C1 107.43(11)
O1 C1 C2 114.00(12)
O1 C1 C7A 111.46(13)
C2 C1 C7A 102.77(11)
O1 C1 H1 109.5
C2 C1 H1 109.5
C7A C1 H1 109.5
N1 C7A C7 102.11(11)
N1 C7A C1 103.90(11)
C7 C7A C1 121.27(13)
N1 C7A H7C 109.6
C7 C7A H7C 109.6
C1 C7A H7C 109.6
C7A C7 C6 102.61(11)
C7A C7 H7A 111.2
C6 C7 H7A 111.2
C7A C7 H7B 111.2
C6 C7 H7B 111.2
H7A C7 H7B 109.2
O3 C6 C5 113.29(13)
O3 C6 C7 110.09(12)
C5 C6 C7 103.96(11)
O3 C6 H6 109.8
C5 C6 H6 109.8
C7 C6 H6 109.8
C11 C12 C13 117.93(14)
C11 C12 H12 121.0
C13 C12 H12 121.0
C12 C13 C8 121.61(14)
C12 C13 H13 119.2
C8 C13 H13 119.2
N1 C5 C6 102.60(11)
N1 C5 H5A 111.2
C6 C5 H5A 111.2
N1 C5 H5B 111.2
C6 C5 H5B 111.2
H5A C5 H5B 109.2
O2 C3 N1 125.74(13)
O2 C3 C2 127.10(13)
N1 C3 C2 107.10(12)
C12' C11' C10' 122.56(14)
C12' C11' N2' 118.47(13)
C10' C11' N2' 118.92(13)
C9' C10' C11' 118.88(13)
C9' C10' H10' 120.6
C11' C10' H10' 120.6
C10' C9' C8' 120.32(14)
C10' C9' H9' 119.8
C8' C9' H9' 119.8
C2' C4' C8' 129.29(14)
C2' C4' H4' 115.4
C8' C4' H4' 115.4
C4' C2' C3' 119.78(13)
C4' C2' C1' 131.40(13)
C3' C2' C1' 108.31(12)
O2' C3' N1' 125.71(13)
O2' C3' C2' 127.20(13)
N1' C3' C2' 107.07(12)
N1' C5' C6' 104.55(11)
N1' C5' H5A' 110.8
C6' C5' H5A' 110.8
N1' C5' H5B' 110.8
C6' C5' H5B' 110.8
H5A' C5' H5B' 108.9
O3' C6' C7' 107.72(12)
O3' C6' C5' 112.42(12)
C7' C6' C5' 105.71(13)
O3' C6' H6' 110.3
C7' C6' H6' 110.3
C5' C6' H6' 110.3
C7A' C7' C6' 105.95(12)
C7A' C7' H7A' 110.5
C6' C7' H7A' 110.5
C7A' C7' H7B' 110.5
C6' C7' H7B' 110.5
H7A' C7' H7B' 108.7
N1' C7A' C7' 103.06(12)
N1' C7A' C1' 104.75(11)
C7' C7A' C1' 117.14(12)
N1' C7A' H7C' 110.5
C7' C7A' H7C' 110.5
C1' C7A' H7C' 110.5
O1' C1' C2' 111.62(12)
O1' C1' C7A' 112.18(11)
C2' C1' C7A' 102.81(11)
O1' C1' H1' 110.0
C2' C1' H1' 110.0
C7A' C1' H1' 110.0
C12' C13' C8' 121.81(13)
C12' C13' H13' 119.1
C8' C13' H13' 119.1
C13' C12' C11' 117.65(13)
C13' C12' H12' 121.2
C11' C12' H12' 121.2

loop_
_geom_bond_atom_site_label_1
_geom_bond_atom_site_label_2
_geom_bond_distance
O4 N2 1.2262(18)
O3 C6 1.414(2)
O3 H3 0.8200
O5 N2 1.2328(18)
O2 C3 1.2321(19)
O1 C1 1.4100(19)
O1 H1A 0.8200
O4' N2' 1.2266(18)
O3' C6' 1.4316(19)
O3' H3' 0.8200
O5' N2' 1.2319(17)
O2' C3' 1.2209(18)
O1' C1' 1.434(2)
O1' H1A' 0.8200
N1 C3 1.3409(19)
N1 C5 1.4608(18)
N1 C7A 1.4637(17)
N2' C11' 1.4657(19)
C8' C9' 1.400(2)
C8' C13' 1.405(2)
C8' C4' 1.466(2)
N1' C3' 1.3760(19)
N1' C5' 1.461(2)
N1' C7A' 1.4696(17)
N2 C11 1.4655(19)
C11 C10 1.379(2)
C11 C12 1.381(2)
C10 C9 1.386(2)
C10 H10 0.9300
C9 C8 1.402(2)
C9 H9 0.9300
C8 C13 1.396(2)
C8 C4 1.467(2)
C4 C2 1.333(2)
C4 H4 0.9300
C2 C3 1.497(2)
C2 C1 1.5236(19)
C1 C7A 1.5439(19)
C1 H1 0.9800
C7A C7 1.518(2)
C7A H7C 0.9800
C7 C6 1.5374(18)
C7 H7A 0.9700
C7 H7B 0.9700
C6 C5 1.5455(19)
C6 H6 0.9800
C12 C13 1.389(2)
C12 H12 0.9300
C13 H13 0.9300
C5 H5A 0.9700
C5 H5B 0.9700
C11' C12' 1.384(2)
C11' C10' 1.391(2)
C10' C9' 1.383(2)
C10' H10' 0.9300
C9' H9' 0.9300
C4' C2' 1.334(2)
C4' H4' 0.9300
C2' C3' 1.498(2)
C2' C1' 1.5073(19)
C5' C6' 1.549(2)
C5' H5A' 0.9700
C5' H5B' 0.9700
C6' C7' 1.531(2)
C6' H6' 0.9800
C7' C7A' 1.526(2)
C7' H7A' 0.9700
C7' H7B' 0.9700
C7A' C1' 1.537(2)
C7A' H7C' 0.9800
C1' H1' 0.9800
C13' C12' 1.379(2)
C13' H13' 0.9300
C12' H12' 0.9300

loop_
_geom_hbond_atom_site_label_D
_geom_hbond_atom_site_label_H
_geom_hbond_atom_site_label_A
_geom_hbond_site_symmetry_A
_geom_hbond_distance_DH
_geom_hbond_distance_HA
_geom_hbond_distance_DA
_geom_hbond_angle_DHA
O3 H3 O1' 1_655 0.82 1.93 2.7303(14) 165.7
O1 H1A O2 1_455 0.82 1.89 2.6993(15) 169.0
O3' H3' O3 1_545 0.82 1.95 2.7585(15) 170.7
O1' H1A' O3' 1_565 0.82 1.93 2.7451(15) 174.4
C1' H1' O2' 1_455 0.98 2.52 3.3655(17) 144.0
C1' H1' O5' 2_546 0.98 2.55 3.3242(19) 136.0
C10 H10 O1 2_657 0.93 2.54 3.126(2) 121.0
C12' H12' O3' 2_656 0.93 2.57 3.5014(18) 174.0
C13 H13 O4 1_655 0.93 2.51 3.2644(19) 138.0
C13' H13' O5' 1_655 0.93 2.51 3.1160(18) 123.0

loop_
_geom_torsion_atom_site_label_1
_geom_torsion_atom_site_label_2
_geom_torsion_atom_site_label_3
_geom_torsion_atom_site_label_4
_geom_torsion
O4 N2 C11 C10 26.1(2)
O5 N2 C11 C10 -154.96(17)
O4 N2 C11 C12 -153.41(17)
O5 N2 C11 C12 25.5(2)
C12 C11 C10 C9 1.3(3)
N2 C11 C10 C9 -178.18(16)
C11 C10 C9 C8 1.6(3)
C10 C9 C8 C13 -3.3(3)
C10 C9 C8 C4 179.20(16)
C13 C8 C4 C2 165.53(19)
C9 C8 C4 C2 -16.9(3)
C8 C4 C2 C3 177.05(17)
C8 C4 C2 C1 0.0(3)
C4 C2 C1 O1 -43.3(3)
C3 C2 C1 O1 139.45(13)
C4 C2 C1 C7A -164.06(19)
C3 C2 C1 C7A 18.68(16)
C3 N1 C7A C7 140.96(14)
C5 N1 C7A C7 -22.39(18)
C3 N1 C7A C1 14.10(18)
C5 N1 C7A C1 -149.25(14)
O1 C1 C7A N1 -141.64(12)
C2 C1 C7A N1 -19.14(16)
O1 C1 C7A C7 104.60(16)
C2 C1 C7A C7 -132.91(14)
N1 C7A C7 C6 36.32(15)
C1 C7A C7 C6 151.00(14)
C7A C7 C6 O3 -159.78(13)
C7A C7 C6 C5 -38.13(16)
C10 C11 C12 C13 -2.3(3)
N2 C11 C12 C13 177.18(16)
C11 C12 C13 C8 0.5(3)
C9 C8 C13 C12 2.2(3)
C4 C8 C13 C12 179.95(16)
C3 N1 C5 C6 -161.69(16)
C7A N1 C5 C6 -1.32(18)
O3 C6 C5 N1 143.86(13)
C7 C6 C5 N1 24.36(16)
C5 N1 C3 O2 -19.5(3)
C7A N1 C3 O2 -179.69(15)
C5 N1 C3 C2 157.98(16)
C7A N1 C3 C2 -2.17(18)
C4 C2 C3 O2 -11.3(3)
C1 C2 C3 O2 166.43(16)
C4 C2 C3 N1 171.22(16)
C1 C2 C3 N1 -11.05(17)
O4' N2' C11' C12' 11.0(2)
O5' N2' C11' C12' -170.61(15)
O4' N2' C11' C10' -166.52(15)
O5' N2' C11' C10' 11.9(2)
C12' C11' C10' C9' -2.3(2)
N2' C11' C10' C9' 175.13(14)
C11' C10' C9' C8' 0.7(2)
C13' C8' C9' C10' 1.8(2)
C4' C8' C9' C10' -176.78(15)
C9' C8' C4' C2' 20.8(3)
C13' C8' C4' C2' -157.82(17)
C8' C4' C2' C3' 170.07(16)
C8' C4' C2' C1' -0.8(3)
C5' N1' C3' O2' -36.3(2)
C7A' N1' C3' O2' -167.84(16)
C5' N1' C3' C2' 141.93(13)
C7A' N1' C3' C2' 10.41(17)
C4' C2' C3' O2' 10.2(3)
C1' C2' C3' O2' -177.00(16)
C4' C2' C3' N1' -168.00(15)
C1' C2' C3' N1' 4.77(17)
C3' N1' C5' C6' -103.79(15)
C7A' N1' C5' C6' 28.93(15)
N1' C5' C6' O3' 107.05(14)
N1' C5' C6' C7' -10.21(15)
O3' C6' C7' C7A' -131.16(13)
C5' C6' C7' C7A' -10.78(15)
C3' N1' C7A' C7' 102.01(14)
C5' N1' C7A' C7' -35.68(14)
C3' N1' C7A' C1' -21.04(17)
C5' N1' C7A' C1' -158.73(12)
C6' C7' C7A' N1' 27.53(14)
C6' C7' C7A' C1' 141.91(12)
C4' C2' C1' O1' -84.7(2)
C3' C2' C1' O1' 103.71(14)
C4' C2' C1' C7A' 154.90(17)
C3' C2' C1' C7A' -16.73(15)
N1' C7A' C1' O1' -97.99(13)
C7' C7A' C1' O1' 148.58(12)
N1' C7A' C1' C2' 22.06(15)
C7' C7A' C1' C2' -91.37(14)
C9' C8' C13' C12' -3.0(2)
C4' C8' C13' C12' 175.74(15)
C8' C13' C12' C11' 1.5(2)
C10' C11' C12' C13' 1.2(2)
N2' C11' C12' C13' -176.23(14)
